data_7051203
loop_
_publ_author_name
'Collings, Jonathan C.'
'Roscoe, Karl P.'
'Thomas, Rhodri Ll.'
'Batsanov, Andrei S.'
'Stimson, Lorna M.'
'Howard, Judith A. K.'
'Marder, Todd B.'

_publ_section_title
;
 Arene-perfluoroarene interactions in crystal engineering. Part 3.
 Single-crystal structures of 1 : 1 complexes of octafluoronaphthalene
 with fused-ring polyaromatic hydrocarbons
;
_journal_coden_ASTM NJCHE5
_journal_issue 11
_journal_name_full 'New Journal of Chemistry'
_journal_page_first 1410
_journal_page_last 1417
_journal_paper_doi 10.1039/b105502j
_journal_volume 25
_journal_year 2001
_chemical_formula_moiety 'C10 F8,C14 H10'
_chemical_formula_sum 'C24 H10 F8'
_chemical_formula_weight 450.32
_chemical_melting_point 447.6(5)
_chemical_name_systematic
; 
perfluoronaphthalene anthracene complex (1:1)  
;
_space_group_IT_number 14
_symmetry_cell_setting monoclinic
_symmetry_space_group_name_Hall '-P 2yn'
_symmetry_space_group_name_H-M 'P 1 21/n 1'
_atom_sites_solution_hydrogens difmap
_atom_sites_solution_primary direct
_atom_sites_solution_secondary difmap
_audit_creation_method SHELXL-97
_cell_angle_alpha 90.00
_cell_angle_beta 100.35(1)
_cell_angle_gamma 90.00
_cell_formula_units_Z 2
_cell_length_a 6.810(1)
_cell_length_b 18.326(1)
_cell_length_c 7.390(1)
_cell_measurement_reflns_used 435
_cell_measurement_temperature 120(2)
_cell_measurement_theta_max 25.3
_cell_measurement_theta_min 10.4
_cell_volume 907.27(19)
_computing_cell_refinement 'Bruker SMART'
_computing_data_collection 'Bruker SMART'
_computing_data_reduction 'Bruker SHELXTL'
_computing_molecular_graphics 'Bruker SHELXTL'
_computing_publication_material 'Bruker SHELXTL'
_computing_structure_refinement 'SHELXL-97 (Sheldrick, 1997)'
_computing_structure_solution 'SHELXS-97 (Sheldrick, 1990)'
_diffrn_ambient_temperature 120(2)
_diffrn_detector_area_resol_mean 8
_diffrn_measured_fraction_theta_full 0.999
_diffrn_measured_fraction_theta_max 0.999
_diffrn_measurement_device_type 'SMART 1K CCD area detector'
_diffrn_measurement_method '\w scans'
_diffrn_radiation_monochromator graphite
_diffrn_radiation_source 'fine-focus sealed tube'
_diffrn_radiation_type MoK\a
_diffrn_radiation_wavelength 0.71073
_diffrn_reflns_av_R_equivalents 0.0612
_diffrn_reflns_av_sigmaI/netI 0.0678
_diffrn_reflns_limit_h_max 8
_diffrn_reflns_limit_h_min -8
_diffrn_reflns_limit_k_max 23
_diffrn_reflns_limit_k_min -23
_diffrn_reflns_limit_l_max 9
_diffrn_reflns_limit_l_min -8
_diffrn_reflns_number 6480
_diffrn_reflns_theta_full 27.48
_diffrn_reflns_theta_max 27.48
_diffrn_reflns_theta_min 2.22
_diffrn_standards_decay_% 0
_exptl_absorpt_coefficient_mu 0.153
_exptl_absorpt_correction_type none
_exptl_crystal_colour colourless
_exptl_crystal_density_diffrn 1.648
_exptl_crystal_density_method 'not measured'
_exptl_crystal_description needle
_exptl_crystal_F_000 452
_exptl_crystal_size_max 0.48
_exptl_crystal_size_mid 0.06
_exptl_crystal_size_min 0.06
_refine_diff_density_max 0.227
_refine_diff_density_min -0.250
_refine_diff_density_rms 0.050
_refine_ls_extinction_method none
_refine_ls_goodness_of_fit_ref 0.932
_refine_ls_hydrogen_treatment refall
_refine_ls_matrix_type full
_refine_ls_number_parameters 165
_refine_ls_number_reflns 2083
_refine_ls_number_restraints 0
_refine_ls_restrained_S_all 0.932
_refine_ls_R_factor_all 0.0953
_refine_ls_R_factor_gt 0.0401
_refine_ls_shift/su_max 0.000
_refine_ls_shift/su_mean 0.000
_refine_ls_structure_factor_coef Fsqd
_refine_ls_weighting_details 'calc w==1/[\s^2^(Fo^2^)+(0.0370P)^2^+0.0000P] where P==(Fo^2^+2Fc^2^)/3'
_refine_ls_weighting_scheme calc
_refine_ls_wR_factor_gt 0.0741
_refine_ls_wR_factor_ref 0.0860
_reflns_number_gt 1205
_reflns_number_total 2083
_reflns_threshold_expression I>2\s(I)
_cod_data_source_file b105502j.txt
_cod_data_source_block 1
_cod_depositor_comments
;
The following automatic conversions were performed:
'_symmetry_cell_setting' value 'Monoclinic' changed to 'monoclinic'
according to '/home/adriana/struct/CIF-dictionaries/cif_core.dic'
dictionary named 'cif_core.dic' version 2.4.1 from 2010-06-29.

Automatic conversion script
Id: cif_fix_enum 1555 2011-01-17 13:19:09Z saulius 

The following automatic conversions were performed:

'_chemical_melting_point' value '174--175\% C' was changed to
'447.6(5)' - it was converted from degrees Celsius(C) to Kelvins(K),
the average value was taken and precision was estimated.

Automatic conversion script
Id: cif_fix_values 1569 2011-02-09 13:29:24Z adriana 

 Updated bibliographic information.

 Antanas Vaitkus,
 2019-10-03
;
_cod_original_cell_volume 907.3(2)
_cod_original_sg_symbol_H-M P2(1)/n
_cod_database_code 7051203

loop_
_symmetry_equiv_pos_as_xyz
'x, y, z'
'-x+1/2, y+1/2, -z+1/2'
'-x, -y, -z'
'x-1/2, -y-1/2, z-1/2'

loop_
_atom_site_label
_atom_site_type_symbol
_atom_site_fract_x
_atom_site_fract_y
_atom_site_fract_z
_atom_site_U_iso_or_equiv
_atom_site_adp_type
_atom_site_occupancy
_atom_site_symmetry_multiplicity
_atom_site_calc_flag
_atom_site_refinement_flags
_atom_site_disorder_assembly
_atom_site_disorder_group
F1 F -0.15250(17) -0.02211(5) 0.09406(13) 0.0306(3) Uani 1 1 d . . .
F2 F -0.12562(16) 0.12346(6) 0.07511(14) 0.0330(3) Uani 1 1 d . . .
F3 F -0.00395(17) 0.20440(5) 0.38149(15) 0.0320(3) Uani 1 1 d . . .
F4 F 0.09646(16) 0.14022(5) 0.71343(15) 0.0308(3) Uani 1 1 d . . .
C1 C -0.0844(3) 0.01591(10) 0.2494(2) 0.0216(4) Uani 1 1 d . . .
C2 C -0.0729(3) 0.08959(10) 0.2384(2) 0.0230(4) Uani 1 1 d . . .
C3 C -0.0109(3) 0.13137(9) 0.3963(3) 0.0238(4) Uani 1 1 d . . .
C4 C 0.0397(3) 0.09819(9) 0.5624(2) 0.0214(4) Uani 1 1 d . . .
C5 C 0.0325(3) 0.02136(9) 0.5810(2) 0.0188(4) Uani 1 1 d . . .
C6 C 0.4389(3) 0.11322(10) 0.2316(3) 0.0254(5) Uani 1 1 d . . .
H6 H 0.397(3) 0.1021(10) 0.102(3) 0.034(6) Uiso 1 1 d . . .
C7 C 0.4673(3) 0.18411(11) 0.2843(3) 0.0304(5) Uani 1 1 d . . .
H7 H 0.453(3) 0.2257(10) 0.194(3) 0.035(5) Uiso 1 1 d . . .
C8 C 0.5258(3) 0.20259(11) 0.4734(3) 0.0298(5) Uani 1 1 d . . .
H8 H 0.543(3) 0.2552(11) 0.508(3) 0.036(5) Uiso 1 1 d . . .
C9 C 0.5548(3) 0.14956(10) 0.6035(3) 0.0261(5) Uani 1 1 d . . .
H9 H 0.595(3) 0.1603(10) 0.727(3) 0.033(6) Uiso 1 1 d . . .
C10 C 0.5279(3) 0.07402(9) 0.5553(3) 0.0224(4) Uani 1 1 d . . .
C11 C 0.4683(3) 0.05523(10) 0.3640(3) 0.0216(4) Uani 1 1 d . . .
C12 C 0.5584(3) 0.01814(10) 0.6859(3) 0.0232(4) Uani 1 1 d . . .
H12 H 0.598(2) 0.0290(8) 0.814(2) 0.013(4) Uiso 1 1 d . . .

loop_
_atom_site_aniso_label
_atom_site_aniso_U_11
_atom_site_aniso_U_22
_atom_site_aniso_U_33
_atom_site_aniso_U_23
_atom_site_aniso_U_13
_atom_site_aniso_U_12
F1 0.0382(7) 0.0313(6) 0.0209(6) -0.0016(5) 0.0011(5) -0.0062(5)
F2 0.0386(8) 0.0324(6) 0.0275(7) 0.0113(5) 0.0043(5) 0.0022(5)
F3 0.0398(7) 0.0170(6) 0.0409(7) 0.0055(5) 0.0119(5) 0.0016(5)
F4 0.0408(8) 0.0227(6) 0.0290(6) -0.0059(5) 0.0066(5) -0.0030(5)
C1 0.0194(10) 0.0256(11) 0.0197(10) -0.0036(9) 0.0036(8) -0.0025(8)
C2 0.0210(11) 0.0267(11) 0.0219(11) 0.0091(9) 0.0051(8) 0.0037(8)
C3 0.0224(10) 0.0196(10) 0.0312(12) 0.0044(9) 0.0094(9) 0.0012(8)
C4 0.0186(11) 0.0206(10) 0.0255(12) -0.0057(9) 0.0057(8) -0.0014(8)
C5 0.0148(10) 0.0197(9) 0.0224(10) -0.0007(8) 0.0049(8) 0.0006(7)
C6 0.0207(11) 0.0285(11) 0.0259(12) 0.0031(10) 0.0012(9) -0.0003(9)
C7 0.0255(12) 0.0254(12) 0.0397(14) 0.0082(10) 0.0045(10) 0.0029(8)
C8 0.0267(12) 0.0193(10) 0.0433(14) -0.0014(10) 0.0057(10) 0.0004(9)
C9 0.0220(12) 0.0232(11) 0.0322(13) -0.0064(9) 0.0023(9) -0.0006(8)
C10 0.0146(10) 0.0219(10) 0.0313(12) 0.0011(9) 0.0054(9) 0.0018(8)
C11 0.0157(10) 0.0217(10) 0.0272(11) -0.0013(9) 0.0031(8) -0.0008(7)
C12 0.0210(11) 0.0262(10) 0.0219(11) -0.0014(9) 0.0027(8) -0.0003(8)

loop_
_atom_type_symbol
_atom_type_description
_atom_type_scat_dispersion_real
_atom_type_scat_dispersion_imag
_atom_type_scat_source
C C 0.0033 0.0016 'International Tables Vol C Tables 4.2.6.8 and 6.1.1.4'
H H 0.0000 0.0000 'International Tables Vol C Tables 4.2.6.8 and 6.1.1.4'
F F 0.0171 0.0103 'International Tables Vol C Tables 4.2.6.8 and 6.1.1.4'

loop_
_exptl_crystal_face_index_h
_exptl_crystal_face_index_k
_exptl_crystal_face_index_l
_exptl_crystal_face_perp_dist
1.00 1.00 0.00 0.2400
-1.00 -1.00 0.00 0.2400
0.00 1.00 0.00 0.0300
0.00 -1.00 0.00 0.0300
0.00 1.00 1.00 0.0300
0.00 -1.00 -1.00 0.0300

loop_
_geom_angle_atom_site_label_1
_geom_angle_atom_site_label_2
_geom_angle_atom_site_label_3
_geom_angle
_geom_angle_site_symmetry_1
_geom_angle_site_symmetry_3
_geom_angle_publ_flag
F1 C1 C2 118.49(16) . . ?
F1 C1 C5 119.75(15) . 3_556 ?
C2 C1 C5 121.74(17) . 3_556 ?
F2 C2 C1 120.25(17) . . ?
F2 C2 C3 119.20(16) . . ?
C1 C2 C3 120.52(16) . . ?
F3 C3 C4 120.85(17) . . ?
F3 C3 C2 119.18(16) . . ?
C4 C3 C2 119.97(16) . . ?
F4 C4 C3 118.62(15) . . ?
F4 C4 C5 119.66(16) . . ?
C3 C4 C5 121.71(16) . . ?
C1 C5 C4 123.95(16) 3_556 . ?
C1 C5 C5 117.8(2) 3_556 3_556 ?
C4 C5 C5 118.2(2) . 3_556 ?
C7 C6 C11 121.12(19) . . ?
C6 C7 C8 120.61(19) . . ?
C9 C8 C7 120.34(19) . . ?
C8 C9 C10 121.3(2) . . ?
C12 C10 C9 122.68(17) . . ?
C12 C10 C11 118.91(16) . . ?
C9 C10 C11 118.41(16) . . ?
C12 C11 C6 122.51(17) 3_656 . ?
C12 C11 C10 119.29(17) 3_656 . ?
C6 C11 C10 118.21(16) . . ?
C10 C12 C11 121.81(18) . 3_656 ?

loop_
_geom_bond_atom_site_label_1
_geom_bond_atom_site_label_2
_geom_bond_distance
_geom_bond_site_symmetry_2
_geom_bond_publ_flag
F1 C1 1.3519(19) . ?
F2 C2 1.3471(19) . ?
F3 C3 1.3445(19) . ?
F4 C4 1.3542(19) . ?
C1 C2 1.356(2) . ?
C1 C5 1.415(2) 3_556 ?
C2 C3 1.396(2) . ?
C3 C4 1.357(2) . ?
C4 C5 1.417(2) . ?
C5 C1 1.415(2) 3_556 ?
C5 C5 1.432(3) 3_556 ?
C6 C7 1.360(3) . ?
C6 C11 1.434(2) . ?
C7 C8 1.423(3) . ?
C8 C9 1.357(3) . ?
C9 C10 1.433(2) . ?
C10 C12 1.397(3) . ?
C10 C11 1.441(3) . ?
C11 C12 1.397(2) 3_656 ?
C12 C11 1.397(2) 3_656 ?
